data_4077091
loop_
_publ_author_name
'Smith, Jeremy M.'
'Lachicotte, Rene J.'
'Holland, Patrick L.'

_publ_section_title
;
 Three-Coordinate, 12-Electron Organometallic Complexes of Iron(II)
 Supported by a Bulky \b-Diketiminate Ligand:&#x00A0; Synthesis and
 Insertion of CO To Give Square-Pyramidal Complexes
;
_journal_issue 22
_journal_name_full Organometallics
_journal_page_first 4808
_journal_paper_doi 10.1021/om020571v
_journal_volume 21
_journal_year 2002
_chemical_formula_sum 'C39 H55 Fe N2 O3'
_chemical_formula_weight 655.70
_chemical_name_systematic
; 
  2,2,6,6-tetramethyl-3,5-bis(2,6-diisopropylphenylimido)heptyl
   carboxymethyl dicarbonyl iron(ii) 
;
_space_group_IT_number 2
_symmetry_cell_setting triclinic
_symmetry_space_group_name_Hall '-P 1'
_symmetry_space_group_name_H-M 'P -1'
_atom_sites_solution_hydrogens geom
_atom_sites_solution_primary direct
_atom_sites_solution_secondary difmap
_audit_creation_method SHELXL-97
_cell_angle_alpha 72.705(2)
_cell_angle_beta 82.442(2)
_cell_angle_gamma 67.7290(10)
_cell_formula_units_Z 2
_cell_length_a 9.5385(8)
_cell_length_b 12.5192(11)
_cell_length_c 17.0434(15)
_cell_measurement_temperature 293(2)
_cell_volume 1797.8(3)
_computing_cell_refinement 'Bruker SMART'
_computing_data_collection 'Bruker SMART'
_computing_data_reduction 'Bruker SHELXTL'
_computing_molecular_graphics 'Bruker SHELXTL'
_computing_publication_material 'Bruker SHELXTL'
_computing_structure_refinement 'SHELXL-97 (Sheldrick, 1997)'
_computing_structure_solution 'SHELXS-97 (Sheldrick, 1990)'
_diffrn_ambient_temperature 293(2)
_diffrn_measured_fraction_theta_full 0.968
_diffrn_measured_fraction_theta_max 0.968
_diffrn_measurement_device_type 'CCD area detector'
_diffrn_measurement_method 'phi and omega scans'
_diffrn_radiation_monochromator graphite
_diffrn_radiation_source 'fine-focus sealed tube'
_diffrn_radiation_type MoK\a
_diffrn_radiation_wavelength 0.71073
_diffrn_reflns_av_R_equivalents 0.0287
_diffrn_reflns_av_sigmaI/netI 0.0670
_diffrn_reflns_limit_h_max 10
_diffrn_reflns_limit_h_min -10
_diffrn_reflns_limit_k_max 9
_diffrn_reflns_limit_k_min -13
_diffrn_reflns_limit_l_max 18
_diffrn_reflns_limit_l_min -18
_diffrn_reflns_number 7949
_diffrn_reflns_theta_full 23.26
_diffrn_reflns_theta_max 23.26
_diffrn_reflns_theta_min 1.83
_exptl_absorpt_coefficient_mu 0.457
_exptl_absorpt_correction_T_max 0.928
_exptl_absorpt_correction_T_min 0.825
_exptl_absorpt_correction_type empirical
_exptl_absorpt_process_details SADABS
_exptl_crystal_colour Red
_exptl_crystal_density_diffrn 1.211
_exptl_crystal_density_meas ?
_exptl_crystal_density_method 'not measured'
_exptl_crystal_description Plate
_exptl_crystal_F_000 706
_exptl_crystal_size_max 0.02
_exptl_crystal_size_mid 0.20
_exptl_crystal_size_min 0.24
_refine_diff_density_max 0.479
_refine_diff_density_min -0.285
_refine_diff_density_rms 0.064
_refine_ls_extinction_method none
_refine_ls_goodness_of_fit_ref 1.109
_refine_ls_hydrogen_treatment mixed
_refine_ls_matrix_type full
_refine_ls_number_parameters 416
_refine_ls_number_reflns 5003
_refine_ls_number_restraints 0
_refine_ls_restrained_S_all 1.109
_refine_ls_R_factor_all 0.0915
_refine_ls_R_factor_gt 0.0675
_refine_ls_shift/su_max 0.001
_refine_ls_shift/su_mean 0.000
_refine_ls_structure_factor_coef Fsqd
_refine_ls_weighting_details 'calc w=1/[\s^2^(Fo^2^)+(0.0523P)^2^+3.3802P] where P=(Fo^2^+2Fc^2^)/3'
_refine_ls_weighting_scheme calc
_refine_ls_wR_factor_gt 0.1461
_refine_ls_wR_factor_ref 0.1549
_reflns_number_gt 3948
_reflns_number_total 5003
_reflns_threshold_expression >2sigma(I)
_cod_data_source_file om020571v.cif
_cod_data_source_block LFeCO2COMe
_cod_depositor_comments
;
The following automatic conversions were performed:

'_symmetry_cell_setting' value 'Triclinic' changed to 'triclinic'
according to /home/saulius/struct/CIF-dictionaries/cif_core.dic
dictionary named 'cif_core.dic' version 2.4.1 from
2010-06-29.

'_exptl_absorpt_correction_type' value 'Empirical'
changed to 'empirical' according to
/home/saulius/struct/CIF-dictionaries/cif_core.dic dictionary named
'cif_core.dic' version 2.4.1 from 2010-06-29.

Automatic conversion script
Id: cif_fix_values 1715 2011-07-08 13:25:40Z adriana 

The following automatic conversions were performed:

'_exptl_crystal_density_meas' value 'na' was changed to '?' - the
value is perceived as not measured.

Automatic conversion script
Id: cif_fix_values 3008 2015-01-20 13:52:24Z robertas 
;
_cod_original_sg_symbol_H-M P-1
_cod_database_code 4077091

loop_
_symmetry_equiv_pos_as_xyz
'x, y, z'
'-x, -y, -z'

loop_
_atom_site_label
_atom_site_type_symbol
_atom_site_fract_x
_atom_site_fract_y
_atom_site_fract_z
_atom_site_U_iso_or_equiv
_atom_site_adp_type
_atom_site_occupancy
_atom_site_symmetry_multiplicity
_atom_site_calc_flag
_atom_site_refinement_flags
_atom_site_disorder_assembly
_atom_site_disorder_group
Fe1 Fe 0.19866(8) 0.04822(6) 0.30691(4) 0.0261(2) Uani 1 1 d . . .
O1 O 0.1075(4) -0.1575(3) 0.3879(2) 0.0456(10) Uani 1 1 d . . .
O2 O -0.1294(4) 0.1539(3) 0.3269(3) 0.0514(11) Uani 1 1 d . . .
O3 O 0.3674(5) 0.0852(4) 0.4063(3) 0.0627(12) Uani 1 1 d . . .
C2 C 0.0001(6) 0.1200(4) 0.3175(3) 0.0369(13) Uani 1 1 d . . .
C3 C 0.2436(7) 0.0618(5) 0.4109(3) 0.0467(16) Uani 1 1 d . . .
C4 C 0.1534(8) 0.0493(5) 0.4823(3) 0.0621(19) Uani 1 1 d . . .
H4A H 0.1974 0.0597 0.5258 0.093 Uiso 1 1 calc R . .
H4B H 0.1474 -0.0292 0.4982 0.093 Uiso 1 1 calc R . .
H4C H 0.0534 0.1087 0.4720 0.093 Uiso 1 1 calc R . .
N11 N 0.4029(4) -0.0543(3) 0.2771(2) 0.0249(9) Uani 1 1 d . . .
N21 N 0.2164(4) 0.2010(3) 0.2363(2) 0.0285(10) Uani 1 1 d . . .
C1 C 0.1524(6) -0.0808(5) 0.3563(3) 0.0347(13) Uani 1 1 d . . .
C11 C 0.6810(5) -0.0861(4) 0.2236(3) 0.0313(12) Uani 1 1 d . . .
C12 C 0.4267(5) -0.1811(4) 0.2960(3) 0.0276(11) Uani 1 1 d . . .
C13 C 0.0726(5) 0.2986(4) 0.2115(3) 0.0285(12) Uani 1 1 d . . .
C21 C 0.5115(5) -0.0115(4) 0.2424(3) 0.0260(11) Uani 1 1 d . . .
C22 C 0.3774(5) -0.2211(4) 0.2388(3) 0.0292(12) Uani 1 1 d . A .
C23 C -0.0050(5) 0.3764(4) 0.2604(3) 0.0321(12) Uani 1 1 d . . .
C31 C 0.4832(5) 0.1117(4) 0.2199(3) 0.0306(12) Uani 1 1 d . . .
H31A H 0.5704 0.1305 0.2107 0.037 Uiso 1 1 calc R . .
C32 C 0.3984(6) -0.3413(5) 0.2581(3) 0.0419(14) Uani 1 1 d . . .
H32A H 0.3686 -0.3696 0.2209 0.050 Uiso 1 1 calc R . .
C33 C -0.1456(6) 0.4639(4) 0.2330(3) 0.0384(13) Uani 1 1 d . . .
H33A H -0.1992 0.5162 0.2647 0.046 Uiso 1 1 calc R . .
C41 C 0.3490(5) 0.2117(4) 0.2085(3) 0.0297(12) Uani 1 1 d . . .
C42 C 0.4618(7) -0.4204(5) 0.3303(4) 0.0463(15) Uani 1 1 d . . .
H42A H 0.4773 -0.5013 0.3408 0.056 Uiso 1 1 calc R . .
C43 C -0.2066(6) 0.4753(5) 0.1619(3) 0.0411(14) Uani 1 1 d . . .
H43A H -0.2990 0.5359 0.1449 0.049 Uiso 1 1 calc R . .
C51 C 0.3791(6) 0.3303(4) 0.1644(3) 0.0397(14) Uani 1 1 d . . .
C52 C 0.5020(6) -0.3802(5) 0.3866(3) 0.0440(15) Uani 1 1 d . . .
H52A H 0.5410 -0.4341 0.4363 0.053 Uiso 1 1 calc R . .
C53 C -0.1315(6) 0.3973(5) 0.1152(3) 0.0411(14) Uani 1 1 d . . .
H53A H -0.1746 0.4050 0.0670 0.049 Uiso 1 1 calc R . .
C61 C 0.7265(6) -0.2203(4) 0.2311(3) 0.0380(13) Uani 1 1 d . . .
H61A H 0.8325 -0.2532 0.2180 0.057 Uiso 1 1 calc R . .
H61B H 0.6686 -0.2305 0.1938 0.057 Uiso 1 1 calc R . .
H61C H 0.7068 -0.2609 0.2864 0.057 Uiso 1 1 calc R . .
C62 C 0.4867(5) -0.2607(4) 0.3721(3) 0.0324(12) Uani 1 1 d . . .
C63 C 0.0082(5) 0.3064(4) 0.1386(3) 0.0297(12) Uani 1 1 d . . .
C71 C 0.7802(6) -0.0750(5) 0.2835(4) 0.0526(16) Uani 1 1 d . . .
H71A H 0.8848 -0.1194 0.2741 0.079 Uiso 1 1 calc R . .
H71B H 0.7512 -0.1066 0.3391 0.079 Uiso 1 1 calc R . .
H71C H 0.7660 0.0078 0.2745 0.079 Uiso 1 1 calc R . .
C72 C 0.2991(6) -0.1358(5) 0.1598(3) 0.0412(14) Uani 1 1 d . . .
C73 C 0.0513(6) 0.3726(4) 0.3411(3) 0.0391(14) Uani 1 1 d . . .
H73A H 0.1478 0.3051 0.3531 0.047 Uiso 1 1 calc R . .
C81 C 0.7240(6) -0.0326(5) 0.1350(3) 0.0475(15) Uani 1 1 d . . .
H81A H 0.8272 -0.0780 0.1235 0.071 Uiso 1 1 calc R . .
H81B H 0.7130 0.0491 0.1278 0.071 Uiso 1 1 calc R . .
H81C H 0.6586 -0.0355 0.0980 0.071 Uiso 1 1 calc R . .
C82 C 0.3944(15) -0.0945(18) 0.0935(7) 0.054(5) Uani 0.59(3) 1 d P A 1
H82A H 0.3824 -0.0137 0.0906 0.082 Uiso 0.59(3) 1 calc PR A 1
H82B H 0.3653 -0.0969 0.0424 0.082 Uiso 0.59(3) 1 calc PR A 1
H82C H 0.4984 -0.1455 0.1037 0.082 Uiso 0.59(3) 1 calc PR A 1
C82A C 0.422(2) -0.178(3) 0.0854(9) 0.070(9) Uani 0.41(3) 1 d P A 2
H82D H 0.3806 -0.1276 0.0328 0.105 Uiso 0.41(3) 1 calc PR A 2
H82E H 0.4395 -0.2597 0.0887 0.105 Uiso 0.41(3) 1 calc PR A 2
H82F H 0.5156 -0.1699 0.0918 0.105 Uiso 0.41(3) 1 calc PR A 2
C83 C 0.0789(7) 0.4878(5) 0.3370(4) 0.0550(17) Uani 1 1 d . . .
H83A H 0.1488 0.5013 0.2927 0.083 Uiso 1 1 calc R . .
H83B H 0.1204 0.4790 0.3879 0.083 Uiso 1 1 calc R . .
H83C H -0.0153 0.5546 0.3280 0.083 Uiso 1 1 calc R . .
C91 C 0.2429(6) 0.4473(4) 0.1325(4) 0.0469(15) Uani 1 1 d . . .
H91A H 0.2789 0.5119 0.1073 0.070 Uiso 1 1 calc R . .
H91B H 0.1754 0.4655 0.1776 0.070 Uiso 1 1 calc R . .
H91C H 0.1900 0.4369 0.0927 0.070 Uiso 1 1 calc R . .
C92 C 0.1796(8) -0.1718(7) 0.1369(5) 0.096(3) Uani 1 1 d . A .
H92A H 0.0937 -0.1549 0.1736 0.144 Uiso 1 1 calc R . .
H92B H 0.2201 -0.2560 0.1408 0.144 Uiso 1 1 calc R . .
H92C H 0.1488 -0.1275 0.0815 0.144 Uiso 1 1 calc R . .
C93 C -0.0596(7) 0.3522(6) 0.4119(3) 0.0557(17) Uani 1 1 d . . .
H93A H -0.0769 0.2802 0.4152 0.084 Uiso 1 1 calc R . .
H93B H -0.1537 0.4190 0.4026 0.084 Uiso 1 1 calc R . .
H93C H -0.0178 0.3444 0.4625 0.084 Uiso 1 1 calc R . .
C101 C 0.4616(7) 0.3524(5) 0.2267(5) 0.070(2) Uani 1 1 d . . .
H10A H 0.4825 0.4247 0.2024 0.104 Uiso 1 1 calc R . .
H10B H 0.5551 0.2861 0.2415 0.104 Uiso 1 1 calc R . .
H10C H 0.3986 0.3603 0.2750 0.104 Uiso 1 1 calc R . .
C102 C 0.5326(6) -0.2244(5) 0.4391(3) 0.0395(14) Uani 1 1 d . . .
H10D H 0.5243 -0.1404 0.4180 0.047 Uiso 1 1 calc R . .
C103 C 0.0827(6) 0.2203(5) 0.0864(3) 0.0380(13) Uani 1 1 d . . .
H10E H 0.1763 0.1608 0.1131 0.046 Uiso 1 1 calc R . .
C111 C 0.4820(7) 0.3148(5) 0.0872(4) 0.075(2) Uani 1 1 d . . .
H11A H 0.4999 0.3877 0.0606 0.113 Uiso 1 1 calc R . .
H11B H 0.4329 0.2964 0.0500 0.113 Uiso 1 1 calc R . .
H11C H 0.5768 0.2506 0.1032 0.113 Uiso 1 1 calc R . .
C112 C 0.6963(7) -0.3009(5) 0.4658(4) 0.0586(18) Uani 1 1 d . . .
H11D H 0.7639 -0.2936 0.4192 0.088 Uiso 1 1 calc R . .
H11E H 0.7057 -0.3833 0.4878 0.088 Uiso 1 1 calc R . .
H11F H 0.7218 -0.2736 0.5071 0.088 Uiso 1 1 calc R . .
C113 C 0.1249(9) 0.2841(7) -0.0002(4) 0.083(2) Uani 1 1 d . . .
H11G H 0.1887 0.3257 0.0040 0.124 Uiso 1 1 calc R . .
H11H H 0.0344 0.3404 -0.0285 0.124 Uiso 1 1 calc R . .
H11I H 0.1780 0.2259 -0.0302 0.124 Uiso 1 1 calc R . .
C122 C 0.4264(7) -0.2353(5) 0.5142(3) 0.0540(17) Uani 1 1 d . . .
H12A H 0.3238 -0.1870 0.4982 0.081 Uiso 1 1 calc R . .
H12B H 0.4537 -0.2083 0.5551 0.081 Uiso 1 1 calc R . .
H12C H 0.4351 -0.3175 0.5365 0.081 Uiso 1 1 calc R . .
C123 C -0.0174(8) 0.1544(6) 0.0793(4) 0.070(2) Uani 1 1 d . . .
H12D H -0.0428 0.1135 0.1332 0.105 Uiso 1 1 calc R . .
H12E H 0.0355 0.0972 0.0486 0.105 Uiso 1 1 calc R . .
H12F H -0.1086 0.2108 0.0516 0.105 Uiso 1 1 calc R . .

loop_
_atom_site_aniso_label
_atom_site_aniso_U_11
_atom_site_aniso_U_22
_atom_site_aniso_U_33
_atom_site_aniso_U_23
_atom_site_aniso_U_13
_atom_site_aniso_U_12
Fe1 0.0256(4) 0.0197(4) 0.0302(4) -0.0069(3) -0.0009(3) -0.0048(3)
O1 0.043(2) 0.034(2) 0.058(3) -0.008(2) 0.0085(19) -0.0187(19)
O2 0.029(2) 0.038(2) 0.078(3) -0.012(2) 0.009(2) -0.0080(19)
O3 0.058(3) 0.051(3) 0.082(3) -0.028(2) -0.021(2) -0.009(2)
C2 0.039(4) 0.024(3) 0.047(3) -0.012(3) 0.005(3) -0.011(3)
C3 0.067(4) 0.020(3) 0.039(3) -0.009(3) -0.010(3) 0.005(3)
C4 0.090(5) 0.035(4) 0.039(4) -0.010(3) 0.027(3) -0.006(3)
N11 0.028(2) 0.019(2) 0.027(2) -0.0046(18) -0.0061(18) -0.0063(18)
N21 0.025(2) 0.023(2) 0.034(2) -0.0076(19) -0.0046(18) -0.0034(18)
C1 0.029(3) 0.035(3) 0.030(3) -0.008(3) -0.003(2) -0.001(3)
C11 0.023(3) 0.025(3) 0.044(3) -0.014(2) 0.000(2) -0.004(2)
C12 0.025(3) 0.018(3) 0.035(3) -0.006(2) 0.001(2) -0.003(2)
C13 0.023(3) 0.017(3) 0.037(3) 0.002(2) -0.004(2) -0.003(2)
C21 0.030(3) 0.023(3) 0.025(3) -0.008(2) -0.003(2) -0.008(2)
C22 0.032(3) 0.021(3) 0.032(3) -0.008(2) -0.004(2) -0.006(2)
C23 0.032(3) 0.021(3) 0.037(3) -0.007(2) -0.004(2) -0.002(2)
C31 0.025(3) 0.025(3) 0.042(3) -0.006(2) 0.000(2) -0.012(2)
C32 0.050(4) 0.026(3) 0.054(4) -0.018(3) -0.005(3) -0.012(3)
C33 0.032(3) 0.027(3) 0.049(3) -0.011(3) -0.003(3) -0.002(2)
C41 0.029(3) 0.025(3) 0.033(3) -0.007(2) -0.003(2) -0.007(2)
C42 0.062(4) 0.019(3) 0.057(4) -0.006(3) -0.011(3) -0.013(3)
C43 0.027(3) 0.028(3) 0.059(4) -0.006(3) -0.011(3) -0.001(2)
C51 0.036(3) 0.020(3) 0.060(4) -0.008(3) 0.002(3) -0.011(2)
C52 0.055(4) 0.024(3) 0.042(3) 0.000(3) -0.007(3) -0.006(3)
C53 0.039(3) 0.034(3) 0.046(3) -0.003(3) -0.013(3) -0.011(3)
C61 0.028(3) 0.029(3) 0.046(3) -0.010(3) 0.003(2) 0.001(2)
C62 0.033(3) 0.025(3) 0.035(3) -0.007(2) -0.004(2) -0.005(2)
C63 0.028(3) 0.022(3) 0.036(3) -0.005(2) -0.002(2) -0.007(2)
C71 0.028(3) 0.047(4) 0.084(5) -0.028(3) -0.013(3) -0.003(3)
C72 0.054(4) 0.041(3) 0.033(3) -0.008(3) -0.015(3) -0.019(3)
C73 0.039(3) 0.022(3) 0.043(3) -0.010(3) -0.007(3) 0.006(2)
C81 0.042(3) 0.037(3) 0.056(4) -0.012(3) 0.011(3) -0.010(3)
C82 0.062(8) 0.038(10) 0.050(7) -0.003(6) -0.020(6) -0.005(7)
C82A 0.073(12) 0.07(2) 0.035(9) 0.006(10) -0.017(8) 0.001(11)
C83 0.063(4) 0.041(4) 0.061(4) -0.021(3) -0.017(3) -0.008(3)
C91 0.045(3) 0.022(3) 0.066(4) -0.002(3) -0.001(3) -0.011(3)
C92 0.070(5) 0.094(6) 0.114(7) 0.009(5) -0.057(5) -0.029(5)
C93 0.060(4) 0.053(4) 0.045(4) -0.023(3) 0.004(3) -0.005(3)
C101 0.049(4) 0.029(3) 0.138(7) -0.025(4) -0.022(4) -0.014(3)
C102 0.051(4) 0.030(3) 0.030(3) -0.004(2) -0.013(3) -0.005(3)
C103 0.044(3) 0.028(3) 0.036(3) -0.003(2) -0.011(3) -0.007(3)
C111 0.062(4) 0.038(4) 0.093(5) 0.005(4) 0.028(4) -0.009(3)
C112 0.059(4) 0.052(4) 0.051(4) -0.011(3) -0.024(3) 0.001(3)
C113 0.117(7) 0.073(5) 0.063(5) -0.029(4) 0.024(4) -0.039(5)
C122 0.072(4) 0.047(4) 0.031(3) -0.004(3) -0.006(3) -0.011(3)
C123 0.068(5) 0.068(5) 0.093(5) -0.041(4) -0.009(4) -0.029(4)

loop_
_atom_type_symbol
_atom_type_description
_atom_type_scat_dispersion_real
_atom_type_scat_dispersion_imag
_atom_type_scat_source
C C 0.0033 0.0016 'International Tables Vol C Tables 4.2.6.8 and 6.1.1.4'
H H 0.0000 0.0000 'International Tables Vol C Tables 4.2.6.8 and 6.1.1.4'
N N 0.0061 0.0033 'International Tables Vol C Tables 4.2.6.8 and 6.1.1.4'
O O 0.0106 0.0060 'International Tables Vol C Tables 4.2.6.8 and 6.1.1.4'
Fe Fe 0.3463 0.8444 'International Tables Vol C Tables 4.2.6.8 and 6.1.1.4'

loop_
_geom_angle_atom_site_label_1
_geom_angle_atom_site_label_2
_geom_angle_atom_site_label_3
_geom_angle
C2 Fe1 C1 81.5(2)
C2 Fe1 C3 94.4(3)
C1 Fe1 C3 92.1(2)
C2 Fe1 N11 164.1(2)
C1 Fe1 N11 90.38(19)
C3 Fe1 N11 99.6(2)
C2 Fe1 N21 90.8(2)
C1 Fe1 N21 168.3(2)
C3 Fe1 N21 97.3(2)
N11 Fe1 N21 94.83(16)
O2 C2 Fe1 172.3(4)
O3 C3 C4 123.6(6)
O3 C3 Fe1 112.2(4)
C4 C3 Fe1 124.1(5)
C21 N11 C12 121.9(4)
C21 N11 Fe1 123.1(3)
C12 N11 Fe1 115.0(3)
C41 N21 C13 121.9(4)
C41 N21 Fe1 122.9(3)
C13 N21 Fe1 115.0(3)
O1 C1 Fe1 173.3(4)
C81 C11 C61 104.6(4)
C81 C11 C71 109.6(4)
C61 C11 C71 107.2(4)
C81 C11 C21 109.5(4)
C61 C11 C21 119.1(4)
C71 C11 C21 106.7(4)
C62 C12 C22 120.7(4)
C62 C12 N11 120.8(4)
C22 C12 N11 118.3(4)
C23 C13 C63 120.9(4)
C23 C13 N21 121.8(4)
C63 C13 N21 117.2(4)
N11 C21 C31 121.0(4)
N11 C21 C11 127.1(4)
C31 C21 C11 111.9(4)
C32 C22 C12 117.7(4)
C32 C22 C72 120.1(5)
C12 C22 C72 122.2(4)
C33 C23 C13 117.5(5)
C33 C23 C73 117.6(4)
C13 C23 C73 125.0(4)
C41 C31 C21 132.3(5)
C42 C32 C22 122.2(5)
C43 C33 C23 122.4(5)
N21 C41 C31 121.1(4)
N21 C41 C51 127.2(4)
C31 C41 C51 111.6(4)
C52 C42 C32 119.8(5)
C33 C43 C53 119.9(5)
C101 C51 C111 109.6(5)
C101 C51 C91 107.3(4)
C111 C51 C91 104.3(5)
C101 C51 C41 106.3(4)
C111 C51 C41 110.0(4)
C91 C51 C41 119.1(4)
C42 C52 C62 122.1(5)
C43 C53 C63 121.4(5)
C52 C62 C12 117.4(5)
C52 C62 C102 118.2(4)
C12 C62 C102 124.4(4)
C53 C63 C13 117.9(5)
C53 C63 C103 119.0(5)
C13 C63 C103 123.0(4)
C82 C72 C92 117.0(7)
C82 C72 C22 116.9(6)
C92 C72 C22 112.0(5)
C82 C72 C82A 37.4(8)
C92 C72 C82A 94.9(11)
C22 C72 C82A 104.1(7)
C23 C73 C93 111.3(5)
C23 C73 C83 112.5(4)
C93 C73 C83 108.8(5)
C62 C102 C122 110.3(5)
C62 C102 C112 112.1(4)
C122 C102 C112 108.9(4)
C63 C103 C123 111.6(5)
C63 C103 C113 111.9(4)
C123 C103 C113 109.2(5)

loop_
_geom_bond_atom_site_label_1
_geom_bond_atom_site_label_2
_geom_bond_distance
Fe1 C2 1.773(6)
Fe1 C1 1.774(6)
Fe1 C3 1.946(6)
Fe1 N11 1.983(4)
Fe1 N21 1.989(4)
O1 C1 1.157(6)
O2 C2 1.150(6)
O3 C3 1.308(7)
C3 C4 1.401(8)
N11 C21 1.335(6)
N11 C12 1.455(6)
N21 C41 1.332(6)
N21 C13 1.459(6)
C11 C81 1.530(7)
C11 C61 1.536(7)
C11 C71 1.548(7)
C11 C21 1.578(6)
C12 C62 1.414(6)
C12 C22 1.418(7)
C13 C23 1.401(7)
C13 C63 1.420(7)
C21 C31 1.399(6)
C22 C32 1.381(7)
C22 C72 1.522(7)
C23 C33 1.401(7)
C23 C73 1.522(7)
C31 C41 1.396(7)
C32 C42 1.370(7)
C33 C43 1.360(7)
C41 C51 1.567(7)
C42 C52 1.361(7)
C43 C53 1.373(8)
C51 C101 1.545(8)
C51 C111 1.548(8)
C51 C91 1.549(7)
C52 C62 1.394(7)
C53 C63 1.397(7)
C62 C102 1.514(7)
C63 C103 1.509(7)
C72 C82 1.452(12)
C72 C92 1.505(8)
C72 C82A 1.67(2)
C73 C93 1.525(8)
C73 C83 1.542(7)
C102 C122 1.531(7)
C102 C112 1.536(7)
C103 C123 1.515(8)
C103 C113 1.537(8)
